data_2211485
loop_
_publ_author_name
'Qiu, Xiao-Yang'
'Yang, Sen-Lin'

_publ_section_title
;
 3-(3,5-Dimethoxyphenyl)-1-(3-nitrophenyl)prop-2-enone
;
_journal_coeditor_code JH2045
_journal_issue 12
_journal_name_full 'Acta Crystallographica Section E'
_journal_page_first o5939
_journal_page_last o5940
_journal_paper_doi 10.1107/S1600536806049798
_journal_volume 62
_journal_year 2006
_chemical_formula_iupac 'C17 H15 N O5'
_chemical_formula_moiety 'C17 H15 N O5'
_chemical_formula_sum 'C17 H15 N O5'
_chemical_formula_weight 313.30
_chemical_name_systematic
;
3-(3,5-Dimethoxyphenyl)-1-(3-nitrophenyl)-prop-2-enone
;
_space_group_IT_number 14
_symmetry_cell_setting monoclinic
_symmetry_space_group_name_Hall '-P 2ybc'
_symmetry_space_group_name_H-M 'P 1 21/c 1'
_atom_sites_solution_hydrogens geom
_atom_sites_solution_primary direct
_atom_sites_solution_secondary difmap
_audit_creation_method SHELXL-97
_cell_angle_alpha 90.00
_cell_angle_beta 90.747(2)
_cell_angle_gamma 90.00
_cell_formula_units_Z 8
_cell_length_a 8.2658(3)
_cell_length_b 15.8334(4)
_cell_length_c 22.9084(7)
_cell_measurement_reflns_used 3627
_cell_measurement_temperature 298(2)
_cell_measurement_theta_max 26
_cell_measurement_theta_min 4.2
_cell_volume 2997.90(16)
_computing_cell_refinement 'SAINT (Bruker, 1998)'
_computing_data_collection 'SMART (Bruker, 1998)'
_computing_data_reduction SAINT
_computing_molecular_graphics 'SHELXTL (Bruker, 1997)'
_computing_publication_material SHELXTL
_computing_structure_refinement 'SHELXL97 (Sheldrick, 1997)'
_computing_structure_solution 'SHELXS97 (Sheldrick, 1997)'
_diffrn_ambient_temperature 298(2)
_diffrn_measured_fraction_theta_full 0.997
_diffrn_measured_fraction_theta_max 0.997
_diffrn_measurement_device_type 'Bruker SMART APEX area-detector'
_diffrn_measurement_method \w
_diffrn_radiation_monochromator graphite
_diffrn_radiation_source 'fine-focus sealed tube'
_diffrn_radiation_type MoK\a
_diffrn_radiation_wavelength 0.71073
_diffrn_reflns_av_R_equivalents 0.0541
_diffrn_reflns_av_sigmaI/netI 0.0616
_diffrn_reflns_limit_h_max 10
_diffrn_reflns_limit_h_min -9
_diffrn_reflns_limit_k_max 19
_diffrn_reflns_limit_k_min -17
_diffrn_reflns_limit_l_max 28
_diffrn_reflns_limit_l_min -24
_diffrn_reflns_number 16559
_diffrn_reflns_theta_full 26.00
_diffrn_reflns_theta_max 26.00
_diffrn_reflns_theta_min 1.56
_diffrn_standards_decay_% 0
_diffrn_standards_interval_count 97
_diffrn_standards_number 3
_exptl_absorpt_coefficient_mu 0.103
_exptl_absorpt_correction_T_max 0.991
_exptl_absorpt_correction_T_min 0.975
_exptl_absorpt_correction_type multi-scan
_exptl_absorpt_process_details '(SADABS; Sheldrick, 1996)'
_exptl_crystal_colour yellow
_exptl_crystal_density_diffrn 1.388
_exptl_crystal_density_method 'not measured'
_exptl_crystal_description block
_exptl_crystal_F_000 1312
_exptl_crystal_size_max 0.28
_exptl_crystal_size_mid 0.17
_exptl_crystal_size_min 0.06
_refine_diff_density_max 0.162
_refine_diff_density_min -0.167
_refine_ls_extinction_coef 0.00053(17)
_refine_ls_extinction_expression Fc^*^=kFc[1+0.001xFc^2^\l^3^/sin(2\q)]^-1/4^
_refine_ls_extinction_method SHELXL97
_refine_ls_goodness_of_fit_ref 0.858
_refine_ls_hydrogen_treatment constr
_refine_ls_matrix_type full
_refine_ls_number_parameters 420
_refine_ls_number_reflns 5873
_refine_ls_number_restraints 0
_refine_ls_restrained_S_all 0.858
_refine_ls_R_factor_all 0.1344
_refine_ls_R_factor_gt 0.0516
_refine_ls_shift/su_max 0.000
_refine_ls_shift/su_mean 0.000
_refine_ls_structure_factor_coef Fsqd
_refine_ls_weighting_details 'calc w=1/[\s^2^(Fo^2^)+(0.0642P)^2^] where P=(Fo^2^+2Fc^2^)/3'
_refine_ls_weighting_scheme calc
_refine_ls_wR_factor_gt 0.1140
_refine_ls_wR_factor_ref 0.1424
_reflns_number_gt 2540
_reflns_number_total 5873
_reflns_threshold_expression I>2\s(I)
_cod_data_source_file jh2045.cif
_cod_data_source_block I
_cod_depositor_comments
;
The following automatic conversions were performed:
'_symmetry_cell_setting' value 'Monoclinic' changed to 'monoclinic'
according to '/home/saulius/struct/CIF-dictionaries/cif_core.dic'
dictionary named 'cif_core.dic' version 2.4.1 from 2010-06-29.

Automatic conversion script
Id: cif_fix_enum 1527 2010-12-29 10:47:43Z saulius 

The following automatic conversions were performed:

'_symmetry_cell_setting' value 'Monoclinic' changed to 'monoclinic'
according to /home/saulius/struct/CIF-dictionaries/cif_core.dic
dictionary named 'cif_core.dic' version 2.4.1 from 2010-06-29.

Automatic conversion script
Id: cif_fix_values 1715 2011-07-08 13:25:40Z adriana 
;
_cod_original_sg_symbol_H-M 'P 21/c'
_cod_database_code 2211485
_cod_database_fobs_code 2211485

loop_
_symmetry_equiv_pos_as_xyz
'x, y, z'
'-x, y+1/2, -z+1/2'
'-x, -y, -z'
'x, -y-1/2, z-1/2'

loop_
_atom_site_type_symbol
_atom_site_label
_atom_site_fract_x
_atom_site_fract_y
_atom_site_fract_z
_atom_site_U_iso_or_equiv
_atom_site_adp_type
_atom_site_calc_flag
_atom_site_refinement_flags
_atom_site_occupancy
O O1 0.3419(3) 0.76125(11) 0.45129(9) 0.0801(6) Uani d . 1
O O9 -0.2287(2) 0.66776(10) 0.70541(7) 0.0695(6) Uani d . 1
O O6 0.1115(3) 1.05383(11) 0.57107(8) 0.0783(6) Uani d . 1
O O5 0.5112(3) 1.26091(11) 0.39296(8) 0.0786(6) Uani d . 1
O O4 0.3680(3) 1.28399(11) 0.46961(8) 0.0756(6) Uani d . 1
C C20 0.3957(3) 1.14522(14) 0.43813(10) 0.0477(6) Uani d . 1
O O8 1.0258(3) 0.17443(11) 0.11923(8) 0.0846(7) Uani d . 1
C C30 -0.0541(3) 0.62676(15) 0.63220(11) 0.0552(7) Uani d . 1
H H30 -0.0792 0.5710 0.6412 0.066 Uiso calc R 1
C C19 0.3078(3) 1.11628(13) 0.48438(10) 0.0484(6) Uani d . 1
H H19 0.2718 1.1538 0.5126 0.058 Uiso calc R 1
C C27 0.0182(3) 0.79292(14) 0.60388(10) 0.0468(6) Uani d . 1
C C18 0.2725(3) 1.03032(14) 0.48882(10) 0.0473(6) Uani d . 1
O O3 0.6845(3) 0.55979(11) 0.25462(8) 0.0932(8) Uani d . 1
C C6 0.4716(3) 0.47821(15) 0.38058(11) 0.0618(8) Uani d . 1
H H6 0.4787 0.4204 0.3737 0.074 Uiso calc R 1
C C11 0.7495(3) 0.23442(15) 0.26198(10) 0.0534(7) Uani d . 1
H H11 0.6866 0.2460 0.2944 0.064 Uiso calc R 1
O O7 0.7436(2) 0.09255(11) 0.28926(7) 0.0745(6) Uani d . 1
C C3 0.4476(3) 0.64726(14) 0.40099(11) 0.0500(7) Uani d . 1
C C1 0.5430(3) 0.53444(15) 0.34197(10) 0.0524(7) Uani d . 1
C C24 0.1734(3) 1.00151(15) 0.53930(11) 0.0537(7) Uani d . 1
C C13 0.8876(3) 0.13399(15) 0.20226(11) 0.0564(7) Uani d . 1
H H13 0.9183 0.0787 0.1945 0.068 Uiso calc R 1
O O2 0.5079(3) 0.78752(11) 0.38154(9) 0.0792(6) Uani d . 1
O O10 0.1313(2) 0.58380(10) 0.55595(8) 0.0770(6) Uani d . 1
C C32 -0.0893(3) 0.77556(14) 0.64908(10) 0.0501(7) Uani d . 1
H H32 -0.1367 0.8194 0.6697 0.060 Uiso calc R 1
N N2 0.4269(3) 1.23669(13) 0.43343(10) 0.0561(6) Uani d . 1
N N1 0.4316(3) 0.73879(13) 0.41185(10) 0.0600(6) Uani d . 1
C C4 0.3778(3) 0.59260(16) 0.43954(11) 0.0608(7) Uani d . 1
H H4 0.3232 0.6125 0.4720 0.073 Uiso calc R 1
C C2 0.5295(3) 0.62085(14) 0.35283(10) 0.0533(7) Uani d . 1
H H2 0.5755 0.6599 0.3277 0.064 Uiso calc R 1
C C10 0.7968(3) 0.29933(14) 0.22561(11) 0.0495(6) Uani d . 1
C C7 0.6363(4) 0.50714(16) 0.28914(12) 0.0626(8) Uani d . 1
C C14 0.9343(3) 0.19920(16) 0.16561(11) 0.0580(7) Uani d . 1
C C26 0.0530(3) 0.88188(14) 0.59015(11) 0.0529(7) Uani d . 1
H H26 0.0013 0.9223 0.6127 0.063 Uiso calc R 1
C C31 -0.1242(3) 0.69236(15) 0.66273(10) 0.0517(7) Uani d . 1
C C9 0.7538(3) 0.38761(15) 0.23726(11) 0.0575(7) Uani d . 1
H H9 0.7895 0.4274 0.2105 0.069 Uiso calc R 1
C C8 0.6702(3) 0.41676(15) 0.28144(11) 0.0634(8) Uani d . 1
H H8 0.6312 0.3787 0.3088 0.076 Uiso calc R 1
C C15 0.8902(3) 0.28168(15) 0.17683(11) 0.0553(7) Uani d . 1
H H15 0.9225 0.3250 0.1521 0.066 Uiso calc R 1
C C12 0.7956(3) 0.15210(15) 0.25014(10) 0.0524(7) Uani d . 1
C C23 0.3298(3) 0.97691(15) 0.44569(11) 0.0583(7) Uani d . 1
H H23 0.3080 0.9194 0.4479 0.070 Uiso calc R 1
C C21 0.4524(3) 1.09228(16) 0.39531(11) 0.0580(7) Uani d . 1
H H21 0.5119 1.1133 0.3643 0.070 Uiso calc R 1
C C22 0.4185(4) 1.00732(16) 0.39961(11) 0.0638(8) Uani d . 1
H H22 0.4556 0.9703 0.3713 0.077 Uiso calc R 1
C C29 0.0530(3) 0.64459(15) 0.58840(11) 0.0569(7) Uani d . 1
C C25 0.1498(3) 0.91033(15) 0.54915(11) 0.0557(7) Uani d . 1
H H25 0.2045 0.8719 0.5259 0.067 Uiso calc R 1
C C28 0.0904(3) 0.72742(14) 0.57395(11) 0.0544(7) Uani d . 1
H H28 0.1634 0.7388 0.5444 0.065 Uiso calc R 1
C C5 0.3909(4) 0.50699(16) 0.42870(11) 0.0696(8) Uani d . 1
H H5 0.3446 0.4685 0.4542 0.083 Uiso calc R 1
C C34 -0.2945(4) 0.73100(16) 0.74207(12) 0.0700(8) Uani d . 1
H H34A -0.2082 0.7612 0.7612 0.105 Uiso calc R 1
H H34B -0.3617 0.7050 0.7708 0.105 Uiso calc R 1
H H34C -0.3580 0.7696 0.7190 0.105 Uiso calc R 1
C C16 0.7899(4) 0.00696(15) 0.28047(12) 0.0889(11) Uani d . 1
H H16A 0.7474 -0.0125 0.2437 0.133 Uiso calc R 1
H H16B 0.7478 -0.0273 0.3113 0.133 Uiso calc R 1
H H16C 0.9058 0.0029 0.2805 0.133 Uiso calc R 1
C C17 1.0832(4) 0.23691(17) 0.08058(12) 0.0817(10) Uani d . 1
H H17A 0.9931 0.2659 0.0629 0.123 Uiso calc R 1
H H17B 1.1465 0.2107 0.0508 0.123 Uiso calc R 1
H H17C 1.1491 0.2766 0.1018 0.123 Uiso calc R 1
C C33 0.1007(4) 0.49751(14) 0.57025(12) 0.0723(9) Uani d . 1
H H33A 0.1278 0.4878 0.6106 0.108 Uiso calc R 1
H H33B 0.1653 0.4616 0.5462 0.108 Uiso calc R 1
H H33C -0.0118 0.4851 0.5636 0.108 Uiso calc R 1

loop_
_atom_site_aniso_label
_atom_site_aniso_U_11
_atom_site_aniso_U_22
_atom_site_aniso_U_33
_atom_site_aniso_U_12
_atom_site_aniso_U_13
_atom_site_aniso_U_23
O1 0.1040(17) 0.0554(12) 0.0817(14) 0.0161(12) 0.0337(13) -0.0138(10)
O9 0.0900(15) 0.0484(10) 0.0710(12) -0.0066(10) 0.0377(12) 0.0021(9)
O6 0.1143(18) 0.0433(11) 0.0783(13) -0.0044(11) 0.0459(13) 0.0015(10)
O5 0.0939(16) 0.0582(12) 0.0846(14) -0.0133(11) 0.0358(13) 0.0193(10)
O4 0.1058(17) 0.0433(11) 0.0782(14) -0.0086(11) 0.0237(13) -0.0016(10)
C20 0.0519(17) 0.0378(14) 0.0535(15) -0.0028(12) 0.0077(14) 0.0068(12)
O8 0.1176(18) 0.0499(11) 0.0879(14) 0.0032(11) 0.0607(14) -0.0037(10)
C30 0.0686(19) 0.0366(14) 0.0607(17) -0.0083(13) 0.0134(15) 0.0082(12)
C19 0.0555(17) 0.0360(13) 0.0539(16) -0.0018(12) 0.0100(14) 0.0021(12)
C27 0.0500(16) 0.0388(14) 0.0516(15) -0.0042(12) 0.0011(13) 0.0074(12)
C18 0.0529(17) 0.0371(14) 0.0519(15) 0.0023(12) 0.0045(13) 0.0034(12)
O3 0.150(2) 0.0480(12) 0.0827(14) 0.0100(13) 0.0566(15) 0.0024(10)
C6 0.077(2) 0.0397(15) 0.0696(18) -0.0008(14) 0.0175(17) -0.0051(13)
C11 0.0588(18) 0.0501(16) 0.0515(16) 0.0066(14) 0.0110(14) -0.0103(13)
O7 0.1095(17) 0.0499(11) 0.0650(12) 0.0041(11) 0.0311(12) 0.0018(9)
C3 0.0570(17) 0.0374(14) 0.0558(16) 0.0006(13) 0.0085(14) -0.0057(12)
C1 0.0617(18) 0.0398(14) 0.0560(16) 0.0015(13) 0.0078(14) -0.0039(12)
C24 0.0606(19) 0.0436(15) 0.0570(16) -0.0027(14) 0.0137(15) 0.0091(13)
C13 0.0695(19) 0.0398(14) 0.0605(17) -0.0007(13) 0.0189(15) -0.0089(13)
O2 0.1064(17) 0.0411(11) 0.0907(14) -0.0046(11) 0.0302(13) -0.0003(10)
O10 0.1030(16) 0.0418(10) 0.0872(14) 0.0000(11) 0.0438(12) 0.0039(10)
C32 0.0559(17) 0.0410(14) 0.0538(16) -0.0013(13) 0.0092(14) 0.0039(12)
N2 0.0622(16) 0.0460(14) 0.0602(15) -0.0071(12) 0.0045(13) 0.0098(12)
N1 0.0681(17) 0.0458(14) 0.0664(15) 0.0041(12) 0.0120(14) -0.0070(12)
C4 0.069(2) 0.0547(17) 0.0596(17) 0.0024(15) 0.0206(15) -0.0069(14)
C2 0.0637(19) 0.0416(15) 0.0548(16) 0.0018(13) 0.0142(14) -0.0013(12)
C10 0.0548(17) 0.0413(14) 0.0525(15) 0.0037(13) 0.0042(14) -0.0061(12)
C7 0.083(2) 0.0443(16) 0.0613(18) 0.0037(15) 0.0169(16) -0.0039(14)
C14 0.0647(19) 0.0504(16) 0.0595(17) -0.0002(14) 0.0221(15) -0.0120(13)
C26 0.0600(18) 0.0418(15) 0.0570(16) -0.0044(13) 0.0080(15) 0.0030(12)
C31 0.0577(18) 0.0456(15) 0.0520(16) -0.0064(13) 0.0112(14) 0.0067(13)
C9 0.070(2) 0.0447(16) 0.0577(17) 0.0073(14) 0.0115(15) -0.0039(13)
C8 0.087(2) 0.0401(15) 0.0636(18) 0.0047(15) 0.0186(17) -0.0049(13)
C15 0.0674(19) 0.0424(14) 0.0564(16) 0.0019(14) 0.0139(15) -0.0036(12)
C12 0.0619(18) 0.0484(16) 0.0474(15) -0.0024(14) 0.0148(14) -0.0007(12)
C23 0.068(2) 0.0389(14) 0.0679(18) -0.0010(14) 0.0135(16) 0.0016(14)
C21 0.0643(19) 0.0544(16) 0.0557(17) 0.0007(15) 0.0177(15) 0.0053(14)
C22 0.078(2) 0.0491(17) 0.0651(18) 0.0027(15) 0.0198(17) -0.0042(14)
C29 0.0670(19) 0.0449(15) 0.0593(17) 0.0004(14) 0.0148(15) 0.0037(13)
C25 0.0605(18) 0.0402(14) 0.0666(18) 0.0006(13) 0.0098(15) 0.0071(13)
C28 0.0635(19) 0.0427(15) 0.0575(16) -0.0048(14) 0.0150(14) 0.0087(13)
C5 0.089(2) 0.0480(17) 0.0722(19) -0.0045(16) 0.0301(18) -0.0013(14)
C34 0.081(2) 0.0608(18) 0.0684(18) -0.0016(16) 0.0267(17) -0.0063(15)
C16 0.146(3) 0.0363(16) 0.085(2) 0.0088(18) 0.029(2) 0.0004(15)
C17 0.103(3) 0.0638(19) 0.080(2) -0.0004(18) 0.0452(19) 0.0055(16)
C33 0.090(2) 0.0385(15) 0.089(2) -0.0007(15) 0.0210(18) 0.0053(14)

loop_
_atom_type_symbol
_atom_type_description
_atom_type_scat_dispersion_real
_atom_type_scat_dispersion_imag
_atom_type_scat_source
C C 0.0033 0.0016 'International Tables Vol C Tables 4.2.6.8 and 6.1.1.4'
H H 0.0000 0.0000 'International Tables Vol C Tables 4.2.6.8 and 6.1.1.4'
N N 0.0061 0.0033 'International Tables Vol C Tables 4.2.6.8 and 6.1.1.4'
O O 0.0106 0.0060 'International Tables Vol C Tables 4.2.6.8 and 6.1.1.4'

loop_
_geom_angle_atom_site_label_1
_geom_angle_atom_site_label_2
_geom_angle_atom_site_label_3
_geom_angle
C31 O9 C34 118.13(19)
C19 C20 C21 122.4(2)
C19 C20 N2 118.6(2)
C21 C20 N2 119.0(2)
C14 O8 C17 118.6(2)
C29 C30 C31 119.5(2)
C29 C30 H30 120.3
C31 C30 H30 120.3
C20 C19 C18 119.7(2)
C20 C19 H19 120.2
C18 C19 H19 120.2
C28 C27 C32 120.1(2)
C28 C27 C26 121.7(2)
C32 C27 C26 118.2(2)
C23 C18 C19 118.0(2)
C23 C18 C24 124.0(2)
C19 C18 C24 118.0(2)
C5 C6 C1 120.8(2)
C5 C6 H6 119.6
C1 C6 H6 119.6
C10 C11 C12 120.0(2)
C10 C11 H11 120.0
C12 C11 H11 120.0
C12 O7 C16 118.3(2)
C2 C3 C4 123.0(2)
C2 C3 N1 118.8(2)
C4 C3 N1 118.2(2)
C6 C1 C2 118.6(2)
C6 C1 C7 123.5(2)
C2 C1 C7 117.9(2)
O6 C24 C25 121.1(2)
O6 C24 C18 119.5(2)
C25 C24 C18 119.4(2)
C12 C13 C14 119.3(2)
C12 C13 H13 120.4
C14 C13 H13 120.4
C29 O10 C33 117.2(2)
C31 C32 C27 119.3(2)
C31 C32 H32 120.3
C27 C32 H32 120.3
O4 N2 O5 123.7(2)
O4 N2 C20 118.7(2)
O5 N2 C20 117.6(2)
O2 N1 O1 123.9(2)
O2 N1 C3 118.5(2)
O1 N1 C3 117.7(2)
C3 C4 C5 118.0(2)
C3 C4 H4 121.0
C5 C4 H4 121.0
C3 C2 C1 119.0(2)
C3 C2 H2 120.5
C1 C2 H2 120.5
C11 C10 C15 119.9(2)
C11 C10 C9 121.8(2)
C15 C10 C9 118.3(2)
O3 C7 C8 121.6(2)
O3 C7 C1 120.0(2)
C8 C7 C1 118.4(2)
O8 C14 C15 124.4(2)
O8 C14 C13 114.6(2)
C15 C14 C13 121.0(2)
C25 C26 C27 126.9(2)
C25 C26 H26 116.6
C27 C26 H26 116.6
O9 C31 C30 114.8(2)
O9 C31 C32 124.6(2)
C30 C31 C32 120.6(2)
C8 C9 C10 127.2(2)
C8 C9 H9 116.4
C10 C9 H9 116.4
C9 C8 C7 122.5(3)
C9 C8 H8 118.8
C7 C8 H8 118.8
C14 C15 C10 119.3(2)
C14 C15 H15 120.4
C10 C15 H15 120.4
C13 C12 O7 124.0(2)
C13 C12 C11 120.6(2)
O7 C12 C11 115.4(2)
C22 C23 C18 121.4(2)
C22 C23 H23 119.3
C18 C23 H23 119.3
C20 C21 C22 118.2(2)
C20 C21 H21 120.9
C22 C21 H21 120.9
C21 C22 C23 120.4(2)
C21 C22 H22 119.8
C23 C22 H22 119.8
C30 C29 O10 124.0(2)
C30 C29 C28 121.0(2)
O10 C29 C28 115.0(2)
C26 C25 C24 121.7(2)
C26 C25 H25 119.2
C24 C25 H25 119.2
C27 C28 C29 119.4(2)
C27 C28 H28 120.3
C29 C28 H28 120.3
C6 C5 C4 120.6(2)
C6 C5 H5 119.7
C4 C5 H5 119.7
O9 C34 H34A 109.5
O9 C34 H34B 109.5
H34A C34 H34B 109.5
O9 C34 H34C 109.5
H34A C34 H34C 109.5
H34B C34 H34C 109.5
O7 C16 H16A 109.5
O7 C16 H16B 109.5
H16A C16 H16B 109.5
O7 C16 H16C 109.5
H16A C16 H16C 109.5
H16B C16 H16C 109.5
O8 C17 H17A 109.5
O8 C17 H17B 109.5
H17A C17 H17B 109.5
O8 C17 H17C 109.5
H17A C17 H17C 109.5
H17B C17 H17C 109.5
O10 C33 H33A 109.5
O10 C33 H33B 109.5
H33A C33 H33B 109.5
O10 C33 H33C 109.5
H33A C33 H33C 109.5
H33B C33 H33C 109.5

loop_
_geom_bond_atom_site_label_1
_geom_bond_atom_site_label_2
_geom_bond_distance
O1 N1 1.229(2)
O9 C31 1.370(3)
O9 C34 1.420(3)
O6 C24 1.220(3)
O5 N2 1.228(2)
O4 N2 1.223(2)
C20 C19 1.372(3)
C20 C21 1.377(3)
C20 N2 1.475(3)
O8 C14 1.369(3)
O8 C17 1.414(3)
C30 C29 1.376(3)
C30 C31 1.384(3)
C30 H30 0.9300
C19 C18 1.396(3)
C19 H19 0.9300
C27 C28 1.383(3)
C27 C32 1.400(3)
C27 C26 1.472(3)
C18 C23 1.388(3)
C18 C24 1.497(3)
O3 C7 1.220(3)
C6 C5 1.374(3)
C6 C1 1.392(3)
C6 H6 0.9300
C11 C10 1.383(3)
C11 C12 1.386(3)
C11 H11 0.9300
O7 C12 1.374(3)
O7 C16 1.423(3)
C3 C2 1.367(3)
C3 C4 1.369(3)
C3 N1 1.477(3)
C1 C2 1.395(3)
C1 C7 1.507(3)
C24 C25 1.475(3)
C13 C12 1.373(3)
C13 C14 1.389(3)
C13 H13 0.9300
O2 N1 1.219(2)
O10 C29 1.382(3)
O10 C33 1.428(3)
C32 C31 1.385(3)
C32 H32 0.9300
C4 C5 1.383(3)
C4 H4 0.9300
C2 H2 0.9300
C10 C15 1.395(3)
C10 C9 1.468(3)
C7 C8 1.469(3)
C14 C15 1.381(3)
C26 C25 1.321(3)
C26 H26 0.9300
C9 C8 1.316(3)
C9 H9 0.9300
C8 H8 0.9300
C15 H15 0.9300
C23 C22 1.379(3)
C23 H23 0.9300
C21 C22 1.378(3)
C21 H21 0.9300
C22 H22 0.9300
C29 C28 1.389(3)
C25 H25 0.9300
C28 H28 0.9300
C5 H5 0.9300
C34 H34A 0.9600
C34 H34B 0.9600
C34 H34C 0.9600
C16 H16A 0.9600
C16 H16B 0.9600
C16 H16C 0.9600
C17 H17A 0.9600
C17 H17B 0.9600
C17 H17C 0.9600
C33 H33A 0.9600
C33 H33B 0.9600
C33 H33C 0.9600

loop_
_geom_torsion_atom_site_label_1
_geom_torsion_atom_site_label_2
_geom_torsion_atom_site_label_3
_geom_torsion_atom_site_label_4
_geom_torsion
C21 C20 C19 C18 -0.3(4)
N2 C20 C19 C18 178.1(2)
C20 C19 C18 C23 0.4(4)
C20 C19 C18 C24 -178.8(2)
C5 C6 C1 C2 -0.6(4)
C5 C6 C1 C7 178.6(3)
C23 C18 C24 O6 -171.0(3)
C19 C18 C24 O6 8.1(4)
C23 C18 C24 C25 7.9(4)
C19 C18 C24 C25 -173.0(2)
C28 C27 C32 C31 -1.0(4)
C26 C27 C32 C31 179.8(2)
C19 C20 N2 O4 -2.9(4)
C21 C20 N2 O4 175.6(2)
C19 C20 N2 O5 177.3(2)
C21 C20 N2 O5 -4.3(4)
C2 C3 N1 O2 -8.6(4)
C4 C3 N1 O2 172.1(2)
C2 C3 N1 O1 171.6(2)
C4 C3 N1 O1 -7.7(4)
C2 C3 C4 C5 -0.3(4)
N1 C3 C4 C5 179.0(2)
C4 C3 C2 C1 0.1(4)
N1 C3 C2 C1 -179.1(2)
C6 C1 C2 C3 0.3(4)
C7 C1 C2 C3 -179.0(2)
C12 C11 C10 C15 0.4(4)
C12 C11 C10 C9 -178.6(2)
C6 C1 C7 O3 174.1(3)
C2 C1 C7 O3 -6.6(4)
C6 C1 C7 C8 -7.4(4)
C2 C1 C7 C8 171.9(2)
C17 O8 C14 C15 1.6(4)
C17 O8 C14 C13 -178.0(3)
C12 C13 C14 O8 179.9(2)
C12 C13 C14 C15 0.3(4)
C28 C27 C26 C25 1.2(4)
C32 C27 C26 C25 -179.7(3)
C34 O9 C31 C30 174.5(2)
C34 O9 C31 C32 -6.3(4)
C29 C30 C31 O9 -179.9(2)
C29 C30 C31 C32 0.9(4)
C27 C32 C31 O9 -179.1(2)
C27 C32 C31 C30 0.0(4)
C11 C10 C9 C8 0.6(4)
C15 C10 C9 C8 -178.4(3)
C10 C9 C8 C7 179.1(3)
O3 C7 C8 C9 0.0(5)
C1 C7 C8 C9 -178.5(3)
O8 C14 C15 C10 -179.9(2)
C13 C14 C15 C10 -0.3(4)
C11 C10 C15 C14 -0.1(4)
C9 C10 C15 C14 179.0(2)
C14 C13 C12 O7 -179.7(3)
C14 C13 C12 C11 0.1(4)
C16 O7 C12 C13 1.2(4)
C16 O7 C12 C11 -178.6(2)
C10 C11 C12 C13 -0.4(4)
C10 C11 C12 O7 179.4(2)
C19 C18 C23 C22 -0.2(4)
C24 C18 C23 C22 178.9(2)
C19 C20 C21 C22 0.1(4)
N2 C20 C21 C22 -178.3(2)
C20 C21 C22 C23 0.1(4)
C18 C23 C22 C21 -0.1(4)
C31 C30 C29 O10 179.0(2)
C31 C30 C29 C28 -0.7(4)
C33 O10 C29 C30 -1.5(4)
C33 O10 C29 C28 178.2(2)
C27 C26 C25 C24 179.4(2)
O6 C24 C25 C26 4.4(4)
C18 C24 C25 C26 -174.5(2)
C32 C27 C28 C29 1.2(4)
C26 C27 C28 C29 -179.7(2)
C30 C29 C28 C27 -0.3(4)
O10 C29 C28 C27 180.0(2)
C1 C6 C5 C4 0.5(5)
C3 C4 C5 C6 -0.1(4)

loop_
_cod_related_entry_id
_cod_related_entry_database
_cod_related_entry_code
1 ChemSpider 6252980
